data_2202882
loop_
_publ_author_name
'Jonathan D Crane'

_publ_section_title <i>N</i>-[6-(2,2-Dimethylpropionylamino)pyridin-2-yl]-2,2-dimethylpropionamide
_journal_issue 11
_journal_name_full 'Acta Crystallographica Section E'
_journal_page_first o1854
_journal_page_last o1855
_journal_paper_doi 10.1107/S1600536803024735
_journal_volume 59
_journal_year 2003
_chemical_formula_iupac 'C15 H23 N3 O2'
_chemical_formula_moiety 'C15 H23 N3 O2'
_chemical_formula_sum 'C15 H23 N3 O2'
_chemical_formula_weight 277.36
_chemical_name_systematic
;
N-[6-(2,2-Dimethylpropionylamino)pyridin-2-yl]-2,2-dimethylpropionamide
;
_space_group_IT_number 14
_symmetry_cell_setting monoclinic
_symmetry_space_group_name_Hall '-P 2ybc'
_symmetry_space_group_name_H-M 'P 1 21/c 1'
_atom_sites_solution_hydrogens geom
_atom_sites_solution_primary direct
_atom_sites_solution_secondary difmap
_cell_angle_alpha 90.00
_cell_angle_beta 104.885(9)
_cell_angle_gamma 90.00
_cell_formula_units_Z 4
_cell_length_a 11.4234(13)
_cell_length_b 15.1383(19)
_cell_length_c 9.3774(10)
_cell_measurement_reflns_used 10680
_cell_measurement_temperature 150(2)
_cell_measurement_theta_max 27.50
_cell_measurement_theta_min 2.62
_cell_volume 1567.2(3)
_computing_cell_refinement X-AREA
_computing_data_collection 'X-AREA (Stoe & Cie, 2001)'
_computing_data_reduction 'X-RED (Stoe & Cie, 2001)'
_computing_molecular_graphics 'ORTEP-3 for Windows (Farrugia, 1997)'
_computing_publication_material 'WinGX (Farrugia, 1999)'
_computing_structure_refinement 'WinGX (Farrugia, 1999) and SHELXL97 (Sheldrick, 1997)'
_computing_structure_solution 'X-STEP32 (Stoe & Cie, 2001) and SHELXS97 (Sheldrick, 1997)'
_diffrn_ambient_temperature 150(2)
_diffrn_measured_fraction_theta_full 0.999
_diffrn_measured_fraction_theta_max 0.999
_diffrn_measurement_device_type 'Stoe IPDS-II area-detector'
_diffrn_measurement_method 'Area detector'
_diffrn_radiation_monochromator graphite
_diffrn_radiation_source 'fine-focus sealed tube'
_diffrn_radiation_type MoK\a
_diffrn_radiation_wavelength 0.71073
_diffrn_reflns_av_R_equivalents 0.0598
_diffrn_reflns_av_sigmaI/netI 0.0571
_diffrn_reflns_limit_h_max 14
_diffrn_reflns_limit_h_min -14
_diffrn_reflns_limit_k_max 19
_diffrn_reflns_limit_k_min -19
_diffrn_reflns_limit_l_max 12
_diffrn_reflns_limit_l_min -10
_diffrn_reflns_number 22744
_diffrn_reflns_theta_full 27.50
_diffrn_reflns_theta_max 27.50
_diffrn_reflns_theta_min 2.62
_diffrn_standards_decay_% 0
_diffrn_standards_interval_count 0
_diffrn_standards_interval_time 0
_diffrn_standards_number 0
_exptl_absorpt_coefficient_mu 0.079
_exptl_absorpt_correction_type none
_exptl_crystal_colour colourless
_exptl_crystal_density_diffrn 1.176
_exptl_crystal_density_method 'not measured'
_exptl_crystal_description needle
_exptl_crystal_F_000 600
_exptl_crystal_size_max 0.50
_exptl_crystal_size_mid 0.20
_exptl_crystal_size_min 0.10
_refine_diff_density_max 0.188
_refine_diff_density_min -0.141
_refine_ls_extinction_coef 0.0101(10)
_refine_ls_extinction_expression Fc^*^=kFc[1+0.001xFc^2^\l^3^/sin(2\q)]^-1/4^
_refine_ls_extinction_method SHELXL97
_refine_ls_goodness_of_fit_ref 0.804
_refine_ls_hydrogen_treatment mixed
_refine_ls_matrix_type full
_refine_ls_number_parameters 190
_refine_ls_number_reflns 3601
_refine_ls_number_restraints 0
_refine_ls_restrained_S_all 0.804
_refine_ls_R_factor_all 0.0694
_refine_ls_R_factor_gt 0.0333
_refine_ls_shift/su_max 0.000
_refine_ls_shift/su_mean 0.000
_refine_ls_structure_factor_coef Fsqd
_refine_ls_weighting_details 'calc w = 1/[\s^2^(Fo^2^)+(0.0372P)^2^] where P = (Fo^2^+2Fc^2^)/3'
_refine_ls_weighting_scheme calc
_refine_ls_wR_factor_gt 0.0656
_refine_ls_wR_factor_ref 0.0717
_reflns_number_gt 2174
_reflns_number_total 3601
_reflns_threshold_expression I>2\s(I)
_cod_data_source_file rn6002.cif
_cod_data_source_block I
_cod_original_sg_symbol_H-M 'P 21/c'
_cod_database_code 2202882
_cod_database_fobs_code 2202882

loop_
_symmetry_equiv_pos_as_xyz
'x, y, z'
'-x, y+1/2, -z+1/2'
'-x, -y, -z'
'x, -y-1/2, z-1/2'

loop_
_atom_site_label
_atom_site_fract_x
_atom_site_fract_y
_atom_site_fract_z
_atom_site_U_iso_or_equiv
_atom_site_adp_type
_atom_site_calc_flag
_atom_site_refinement_flags
_atom_site_occupancy
_atom_site_disorder_assembly
_atom_site_disorder_group
_atom_site_type_symbol
O1 -0.08450(7) 0.07892(6) 0.18159(10) 0.0346(2) Uani d . 1 . . O
O2 0.45687(7) 0.21044(6) 0.84217(9) 0.0341(2) Uani d . 1 . . O
N1 0.23611(8) 0.18425(7) 0.41255(11) 0.0264(2) Uani d . 1 . . N
N2 0.10043(9) 0.13848(8) 0.20205(12) 0.0296(3) Uani d . 1 . . N
H2 0.1372(14) 0.1735(11) 0.1646(17) 0.044(5) Uiso d . 1 . . H
N3 0.36988(10) 0.24908(8) 0.60522(12) 0.0322(3) Uani d . 1 . . N
H3 0.3802(13) 0.2802(10) 0.5319(17) 0.043(4) Uiso d . 1 . . H
C1 0.15320(10) 0.12370(8) 0.35315(13) 0.0258(3) Uani d . 1 . . C
C2 0.12360(10) 0.05306(8) 0.43120(14) 0.0279(3) Uani d . 1 . . C
H2A 0.0661 0.0098 0.3847 0.033 Uiso calc R 1 . . H
C3 0.18150(11) 0.04836(8) 0.57963(14) 0.0296(3) Uani d . 1 . . C
H3A 0.1632 0.0012 0.6371 0.035 Uiso calc R 1 . . H
C4 0.26576(11) 0.11132(9) 0.64592(14) 0.0298(3) Uani d . 1 . . C
H4A 0.3049 0.1088 0.7483 0.036 Uiso calc R 1 . . H
C5 0.29085(10) 0.17827(8) 0.55712(13) 0.0258(3) Uani d . 1 . . C
C6 -0.01614(10) 0.11996(8) 0.12578(13) 0.0249(3) Uani d . 1 . . C
C7 -0.05457(11) 0.15600(8) -0.03204(13) 0.0283(3) Uani d . 1 . . C
C8 -0.17321(12) 0.11076(10) -0.11259(15) 0.0392(3) Uani d . 1 . . C
H8A -0.1605 0.0468 -0.1143 0.047 Uiso calc R 1 . . H
H8B -0.1992 0.1330 -0.2140 0.047 Uiso calc R 1 . . H
H8C -0.2358 0.1235 -0.0610 0.047 Uiso calc R 1 . . H
C9 0.04227(12) 0.13786(9) -0.11518(14) 0.0349(3) Uani d . 1 . . C
H9A 0.1184 0.1663 -0.0634 0.042 Uiso calc R 1 . . H
H9B 0.0154 0.1617 -0.2155 0.042 Uiso calc R 1 . . H
H9C 0.0549 0.0740 -0.1198 0.042 Uiso calc R 1 . . H
C10 -0.07488(12) 0.25575(9) -0.02261(15) 0.0348(3) Uani d . 1 . . C
H10A -0.1382 0.2665 0.0288 0.042 Uiso calc R 1 . . H
H10B -0.1001 0.2805 -0.1224 0.042 Uiso calc R 1 . . H
H10C 0.0006 0.2840 0.0318 0.042 Uiso calc R 1 . . H
C11 0.44589(10) 0.26390(9) 0.74201(14) 0.0293(3) Uani d . 1 . . C
C12 0.51668(11) 0.35106(10) 0.75859(15) 0.0357(3) Uani d . 1 . . C
C13 0.56619(15) 0.37116(12) 0.92231(17) 0.0549(5) Uani d . 1 . . C
H13A 0.4988 0.3766 0.9687 0.066 Uiso calc R 1 . . H
H13B 0.6117 0.4267 0.9341 0.066 Uiso calc R 1 . . H
H13C 0.6198 0.3231 0.9694 0.066 Uiso calc R 1 . . H
C14 0.62309(13) 0.33889(13) 0.68893(17) 0.0514(4) Uani d . 1 . . C
H14A 0.6750 0.2908 0.7392 0.062 Uiso calc R 1 . . H
H14B 0.6702 0.3937 0.6989 0.062 Uiso calc R 1 . . H
H14C 0.5922 0.3244 0.5841 0.062 Uiso calc R 1 . . H
C15 0.43737(14) 0.42753(11) 0.6840(2) 0.0603(5) Uani d . 1 . . C
H15A 0.4057 0.4147 0.5787 0.072 Uiso calc R 1 . . H
H15B 0.4857 0.4818 0.6960 0.072 Uiso calc R 1 . . H
H15C 0.3697 0.4353 0.7294 0.072 Uiso calc R 1 . . H

loop_
_atom_site_aniso_label
_atom_site_aniso_U_11
_atom_site_aniso_U_22
_atom_site_aniso_U_33
_atom_site_aniso_U_12
_atom_site_aniso_U_13
_atom_site_aniso_U_23
O1 0.0310(4) 0.0416(5) 0.0307(5) -0.0075(4) 0.0070(4) 0.0074(4)
O2 0.0302(5) 0.0466(6) 0.0236(5) 0.0026(4) 0.0037(4) 0.0016(4)
N1 0.0250(5) 0.0322(6) 0.0217(5) -0.0015(4) 0.0053(4) 0.0015(4)
N2 0.0298(5) 0.0370(6) 0.0213(5) -0.0088(5) 0.0054(4) 0.0043(5)
N3 0.0339(6) 0.0396(7) 0.0218(5) -0.0088(5) 0.0049(5) 0.0035(5)
C1 0.0239(5) 0.0300(7) 0.0232(6) 0.0016(5) 0.0058(5) 0.0001(5)
C2 0.0270(6) 0.0276(7) 0.0287(7) -0.0002(5) 0.0067(5) 0.0025(5)
C3 0.0291(6) 0.0302(7) 0.0303(7) 0.0039(5) 0.0094(5) 0.0084(6)
C4 0.0288(6) 0.0378(7) 0.0226(6) 0.0041(5) 0.0062(5) 0.0052(6)
C5 0.0227(6) 0.0328(7) 0.0217(6) 0.0012(5) 0.0057(5) 0.0006(5)
C6 0.0276(6) 0.0229(6) 0.0243(6) -0.0010(5) 0.0067(5) -0.0032(5)
C7 0.0319(6) 0.0293(7) 0.0224(6) -0.0045(5) 0.0046(5) 0.0006(5)
C8 0.0400(7) 0.0450(8) 0.0274(7) -0.0090(6) -0.0004(6) 0.0012(6)
C9 0.0449(7) 0.0372(8) 0.0236(6) -0.0031(6) 0.0104(6) 0.0008(6)
C10 0.0388(7) 0.0335(7) 0.0289(6) 0.0015(6) 0.0028(6) 0.0035(6)
C11 0.0217(6) 0.0432(8) 0.0234(6) 0.0016(5) 0.0064(5) -0.0034(6)
C12 0.0277(6) 0.0488(9) 0.0294(7) -0.0093(6) 0.0053(6) -0.0035(6)
C13 0.0611(10) 0.0700(12) 0.0356(8) -0.0309(9) 0.0162(7) -0.0161(8)
C14 0.0335(7) 0.0821(12) 0.0394(9) -0.0188(7) 0.0106(6) -0.0098(8)
C15 0.0460(9) 0.0439(10) 0.0816(13) -0.0119(8) -0.0009(9) 0.0006(9)

loop_
_atom_type_symbol
_atom_type_description
_atom_type_scat_dispersion_real
_atom_type_scat_dispersion_imag
_atom_type_scat_source
O O 0.0106 0.0060 'International Tables Vol C Tables 4.2.6.8 and 6.1.1.4'
N N 0.0061 0.0033 'International Tables Vol C Tables 4.2.6.8 and 6.1.1.4'
C C 0.0033 0.0016 'International Tables Vol C Tables 4.2.6.8 and 6.1.1.4'
H H 0.0000 0.0000 'International Tables Vol C Tables 4.2.6.8 and 6.1.1.4'

loop_
_geom_angle_atom_site_label_1
_geom_angle_atom_site_label_2
_geom_angle_atom_site_label_3
_geom_angle
_geom_angle_publ_flag
C1 N1 C5 118.19(11) yes
C6 N2 C1 126.92(11) yes
C6 N2 H2 116.8(11) ?
C1 N2 H2 113.9(11) ?
C11 N3 C5 128.92(12) yes
C11 N3 H3 118.1(10) ?
C5 N3 H3 111.6(10) ?
N1 C1 C2 123.61(11) yes
N1 C1 N2 112.69(11) yes
C2 C1 N2 123.68(11) ?
C3 C2 C1 116.96(12) yes
C3 C2 H2A 121.5 ?
C1 C2 H2A 121.5 ?
C2 C3 C4 121.01(12) yes
C2 C3 H3A 119.5 ?
C4 C3 H3A 119.5 ?
C3 C4 C5 117.43(11) yes
C3 C4 H4A 121.3 ?
C5 C4 H4A 121.3 ?
N1 C5 C4 122.75(11) yes
N1 C5 N3 111.62(11) yes
C4 C5 N3 125.57(11) ?
O1 C6 N2 121.71(11) yes
O1 C6 C7 122.77(10) ?
N2 C6 C7 115.51(11) yes
C6 C7 C9 111.25(10) ?
C6 C7 C8 108.34(10) ?
C9 C7 C8 109.36(11) ?
C6 C7 C10 107.76(10) ?
C9 C7 C10 110.19(11) ?
C8 C7 C10 109.91(11) ?
C7 C8 H8A 109.5 ?
C7 C8 H8B 109.5 ?
H8A C8 H8B 109.5 ?
C7 C8 H8C 109.5 ?
H8A C8 H8C 109.5 ?
H8B C8 H8C 109.5 ?
C7 C9 H9A 109.5 ?
C7 C9 H9B 109.5 ?
H9A C9 H9B 109.5 ?
C7 C9 H9C 109.5 ?
H9A C9 H9C 109.5 ?
H9B C9 H9C 109.5 ?
C7 C10 H10A 109.5 ?
C7 C10 H10B 109.5 ?
H10A C10 H10B 109.5 ?
C7 C10 H10C 109.5 ?
H10A C10 H10C 109.5 ?
H10B C10 H10C 109.5 ?
O2 C11 N3 121.78(12) yes
O2 C11 C12 122.98(11) ?
N3 C11 C12 115.23(11) ?
C13 C12 C15 109.48(14) ?
C13 C12 C14 108.89(11) ?
C15 C12 C14 109.81(13) ?
C13 C12 C11 108.86(12) ?
C15 C12 C11 111.77(10) ?
C14 C12 C11 107.97(12) ?
C12 C13 H13A 109.5 ?
C12 C13 H13B 109.5 ?
H13A C13 H13B 109.5 ?
C12 C13 H13C 109.5 ?
H13A C13 H13C 109.5 ?
H13B C13 H13C 109.5 ?
C12 C14 H14A 109.5 ?
C12 C14 H14B 109.5 ?
H14A C14 H14B 109.5 ?
C12 C14 H14C 109.5 ?
H14A C14 H14C 109.5 ?
H14B C14 H14C 109.5 ?
C12 C15 H15A 109.5 ?
C12 C15 H15B 109.5 ?
H15A C15 H15B 109.5 ?
C12 C15 H15C 109.5 ?
H15A C15 H15C 109.5 ?
H15B C15 H15C 109.5 ?

loop_
_geom_bond_atom_site_label_1
_geom_bond_atom_site_label_2
_geom_bond_site_symmetry_2
_geom_bond_distance
_geom_bond_publ_flag
O1 C6 . 1.2165(14) yes
O2 C11 . 1.2215(15) yes
N1 C1 . 1.3328(15) yes
N1 C5 . 1.3423(15) yes
N2 C6 . 1.3689(15) yes
N2 C1 . 1.4080(16) yes
N2 H2 . 0.810(16) yes
N3 C11 . 1.3702(16) yes
N3 C5 . 1.3995(16) yes
N3 H3 . 0.866(16) yes
C1 C2 . 1.3859(17) yes
C2 C3 . 1.3810(18) yes
C2 H2A . 0.9500 ?
C3 C4 . 1.3834(18) yes
C3 H3A . 0.9500 ?
C4 C5 . 1.3875(18) yes
C4 H4A . 0.9500 ?
C6 C7 . 1.5319(17) ?
C7 C9 . 1.5329(18) ?
C7 C8 . 1.5331(17) ?
C7 C10 . 1.5338(19) ?
C8 H8A . 0.9800 ?
C8 H8B . 0.9800 ?
C8 H8C . 0.9800 ?
C9 H9A . 0.9800 ?
C9 H9B . 0.9800 ?
C9 H9C . 0.9800 ?
C10 H10A . 0.9800 ?
C10 H10B . 0.9800 ?
C10 H10C . 0.9800 ?
C11 C12 . 1.5345(18) ?
C12 C13 . 1.524(2) ?
C12 C15 . 1.525(2) ?
C12 C14 . 1.532(2) ?
C13 H13A . 0.9800 ?
C13 H13B . 0.9800 ?
C13 H13C . 0.9800 ?
C14 H14A . 0.9800 ?
C14 H14B . 0.9800 ?
C14 H14C . 0.9800 ?
C15 H15A . 0.9800 ?
C15 H15B . 0.9800 ?
C15 H15C . 0.9800 ?

loop_
_geom_hbond_atom_site_label_D
_geom_hbond_atom_site_label_H
_geom_hbond_atom_site_label_A
_geom_hbond_site_symmetry_A
_geom_hbond_distance_DH
_geom_hbond_distance_HA
_geom_hbond_distance_DA
_geom_hbond_angle_DHA
_geom_hbond_publ_flag
N3 H3 O2 4_565 0.866(15) 2.180(15) 2.9508(14) 148.0(14) yes

loop_
_geom_torsion_atom_site_label_1
_geom_torsion_atom_site_label_2
_geom_torsion_atom_site_label_3
_geom_torsion_atom_site_label_4
_geom_torsion
_geom_torsion_publ_flag
C5 N1 C1 C2 -2.46(18) ?
C5 N1 C1 N2 178.51(10) ?
C6 N2 C1 N1 -147.04(12) yes
C6 N2 C1 C2 33.94(19) ?
N1 C1 C2 C3 2.27(18) ?
N2 C1 C2 C3 -178.80(12) ?
C1 C2 C3 C4 -0.49(18) ?
C2 C3 C4 C5 -0.93(18) ?
C1 N1 C5 C4 0.86(18) ?
C1 N1 C5 N3 -176.41(10) ?
C3 C4 C5 N1 0.78(18) ?
C3 C4 C5 N3 177.67(12) ?
C11 N3 C5 N1 -176.39(12) yes
C11 N3 C5 C4 6.4(2) ?
C1 N2 C6 O1 -7.8(2) ?
C1 N2 C6 C7 170.93(12) ?
O1 C6 C7 C9 -135.40(12) ?
N2 C6 C7 C9 45.85(14) ?
O1 C6 C7 C8 -15.16(17) ?
N2 C6 C7 C8 166.09(11) ?
O1 C6 C7 C10 103.70(13) ?
N2 C6 C7 C10 -75.04(13) ?
C5 N3 C11 O2 3.4(2) ?
C5 N3 C11 C12 -177.47(12) ?
O2 C11 C12 C13 -17.66(18) ?
N3 C11 C12 C13 163.26(12) ?
O2 C11 C12 C15 -138.71(14) ?
N3 C11 C12 C15 42.21(17) ?
O2 C11 C12 C14 100.41(14) ?
N3 C11 C12 C14 -78.67(14) ?

loop_
_cod_related_entry_id
_cod_related_entry_database
_cod_related_entry_code
1 ChemSpider 2793013
